data_2222707
loop_
_publ_author_name
'Li, Jiang-Sheng'
'Simpson, Jim'
'Li, Xun'

_publ_section_title
;
 <i>N</i>-(4-<i>tert</i>-Butylbenzyl)phthalimide
;
_journal_issue 8
_journal_name_full 'Acta Crystallographica Section E'
_journal_page_first o1779
_journal_paper_doi 10.1107/S1600536809025343
_journal_volume 65
_journal_year 2009
_chemical_formula_iupac 'C19 H19 N O2'
_chemical_formula_moiety 'C19 H19 N O2'
_chemical_formula_sum 'C19 H19 N O2'
_chemical_formula_weight 293.35
_chemical_name_common
;
2-(4-Tert-butylbenzyl)isoindoline-1,3-dione
;
_chemical_name_systematic
;
2-(4-<i>tert</i>-butylbenzyl)isoindoline-1,3-dione
;
_space_group_IT_number 148
_symmetry_cell_setting trigonal
_symmetry_space_group_name_Hall '-R 3'
_symmetry_space_group_name_H-M 'R -3 :H'
_atom_sites_solution_hydrogens geom
_atom_sites_solution_primary direct
_atom_sites_solution_secondary difmap
_cell_angle_alpha 90.00
_cell_angle_beta 90.00
_cell_angle_gamma 120.00
_cell_formula_units_Z 18
_cell_length_a 37.576(7)
_cell_length_b 37.576(7)
_cell_length_c 6.2970(16)
_cell_measurement_reflns_used 2125
_cell_measurement_temperature 294(2)
_cell_measurement_theta_max 20.25
_cell_measurement_theta_min 2.87
_cell_volume 7700(3)
_computing_cell_refinement 'SAINT (Bruker, 1997)'
_computing_data_collection 'SMART (Bruker, 1997)'
_computing_data_reduction 'SAINT (Bruker, 1997)'
_computing_molecular_graphics
;
SHELXTL (Sheldrick, 2008) and Mercury (Macrae <i>et al.</i>,
2006)
;
_computing_publication_material
;
SHELXL97 (Sheldrick, 2008), enCIFer (Allen <i>et al.</i>,
2004), PLATON (Spek, 2009)
and publCIF (Westrip, 2009)
;
_computing_structure_refinement 'SHELXL97 (Sheldrick, 2008)'
_computing_structure_solution 'SHELXS97 (Sheldrick, 2008)'
_diffrn_ambient_temperature 294(2)
_diffrn_measured_fraction_theta_full 1.000
_diffrn_measured_fraction_theta_max 1.000
_diffrn_measurement_device_type 'Bruker SMART 1K CCD area-detector'
_diffrn_measurement_method '\f and \w'
_diffrn_radiation_monochromator graphite
_diffrn_radiation_source 'fine-focus sealed tube'
_diffrn_radiation_type MoK\a
_diffrn_radiation_wavelength 0.71073
_diffrn_reflns_av_R_equivalents 0.0602
_diffrn_reflns_av_sigmaI/netI 0.0542
_diffrn_reflns_limit_h_max 44
_diffrn_reflns_limit_h_min -44
_diffrn_reflns_limit_k_max 40
_diffrn_reflns_limit_k_min -44
_diffrn_reflns_limit_l_max 5
_diffrn_reflns_limit_l_min -7
_diffrn_reflns_number 13205
_diffrn_reflns_theta_full 25.00
_diffrn_reflns_theta_max 25.00
_diffrn_reflns_theta_min 1.88
_diffrn_standards_number 0
_exptl_absorpt_coefficient_mu 0.074
_exptl_absorpt_correction_T_max 0.987
_exptl_absorpt_correction_T_min 0.983
_exptl_absorpt_correction_type multi-scan
_exptl_absorpt_process_details '(SADABS; Sheldrick, 1996)'
_exptl_crystal_colour colourless
_exptl_crystal_density_diffrn 1.139
_exptl_crystal_density_method 'not measured'
_exptl_crystal_description block
_exptl_crystal_F_000 2808
_exptl_crystal_size_max 0.24
_exptl_crystal_size_mid 0.22
_exptl_crystal_size_min 0.18
_refine_diff_density_max 0.197
_refine_diff_density_min -0.170
_refine_ls_extinction_coef 0.0015(3)
_refine_ls_extinction_expression Fc^*^=kFc[1+0.001xFc^2^\l^3^/sin(2\q)]^-1/4^
_refine_ls_extinction_method 'SHELXL97 (Sheldrick, 2008)'
_refine_ls_goodness_of_fit_ref 1.010
_refine_ls_hydrogen_treatment constr
_refine_ls_matrix_type full
_refine_ls_number_parameters 232
_refine_ls_number_reflns 3022
_refine_ls_number_restraints 117
_refine_ls_restrained_S_all 1.133
_refine_ls_R_factor_all 0.1048
_refine_ls_R_factor_gt 0.0508
_refine_ls_shift/su_max 0.007
_refine_ls_shift/su_mean 0.000
_refine_ls_structure_factor_coef Fsqd
_refine_ls_weighting_details 'calc w=1/[\s^2^(Fo^2^)+(0.067P)^2^] where P=(Fo^2^+2Fc^2^)/3'
_refine_ls_weighting_scheme calc
_refine_ls_wR_factor_gt 0.1231
_refine_ls_wR_factor_ref 0.1394
_reflns_number_gt 1574
_reflns_number_total 3022
_reflns_threshold_expression I>2\s(I)
_cod_data_source_file hb5020.cif
_cod_data_source_block I
_cod_original_sg_symbol_H-M 'R -3'
_cod_database_code 2222707
_cod_database_fobs_code 2222707

loop_
_symmetry_equiv_pos_as_xyz
'x, y, z'
'-y, x-y, z'
'-x+y, -x, z'
'x+2/3, y+1/3, z+1/3'
'-y+2/3, x-y+1/3, z+1/3'
'-x+y+2/3, -x+1/3, z+1/3'
'x+1/3, y+2/3, z+2/3'
'-y+1/3, x-y+2/3, z+2/3'
'-x+y+1/3, -x+2/3, z+2/3'
'-x, -y, -z'
'y, -x+y, -z'
'x-y, x, -z'
'-x+2/3, -y+1/3, -z+1/3'
'y+2/3, -x+y+1/3, -z+1/3'
'x-y+2/3, x+1/3, -z+1/3'
'-x+1/3, -y+2/3, -z+2/3'
'y+1/3, -x+y+2/3, -z+2/3'
'x-y+1/3, x+2/3, -z+2/3'

loop_
_atom_site_type_symbol
_atom_site_label
_atom_site_fract_x
_atom_site_fract_y
_atom_site_fract_z
_atom_site_U_iso_or_equiv
_atom_site_adp_type
_atom_site_calc_flag
_atom_site_refinement_flags
_atom_site_occupancy
_atom_site_disorder_assembly
_atom_site_disorder_group
N N1 0.74578(6) 0.07689(6) 0.8339(3) 0.0624(6) Uani d . 1 . .
O O1 0.71269(6) 0.06224(6) 0.5108(3) 0.0914(7) Uani d . 1 . .
O O2 0.78710(6) 0.11049(6) 1.1186(3) 0.0878(6) Uani d . 1 . .
C C1 0.73592(7) 0.08689(8) 0.6388(4) 0.0636(7) Uani d . 1 . .
C C2 0.75936(7) 0.13258(7) 0.6282(4) 0.0592(6) Uani d . 1 . .
C C3 0.76152(8) 0.15895(9) 0.4692(4) 0.0738(8) Uani d . 1 . .
H H3A 0.7463 0.1493 0.3448 0.089 Uiso calc R 1 . .
C C4 0.78736(9) 0.20036(10) 0.5043(5) 0.0857(9) Uani d . 1 . .
H H4A 0.7897 0.2190 0.4003 0.103 Uiso calc R 1 . .
C C5 0.80973(9) 0.21491(9) 0.6882(5) 0.0840(9) Uani d . 1 . .
H H5A 0.8267 0.2431 0.7061 0.101 Uiso calc R 1 . .
C C6 0.80741(8) 0.18844(9) 0.8472(4) 0.0742(8) Uani d . 1 . .
H H6A 0.8225 0.1981 0.9720 0.089 Uiso calc R 1 . .
C C7 0.78172(7) 0.14702(8) 0.8123(4) 0.0586(6) Uani d . 1 . .
C C8 0.77353(8) 0.11164(8) 0.9466(4) 0.0637(7) Uani d . 1 . .
C C9 0.73037(8) 0.03495(8) 0.9110(4) 0.0761(8) Uani d . 1 . .
H H9A 0.7041 0.0167 0.8446 0.091 Uiso calc R 1 . .
H H9B 0.7261 0.0341 1.0632 0.091 Uiso calc R 1 . .
C C10 0.76013(7) 0.02033(7) 0.8621(4) 0.0633(7) Uani d . 1 . .
C C11 0.76087(8) 0.00447(8) 0.6666(5) 0.0779(8) Uani d . 1 . .
H H11A 0.7418 0.0017 0.5640 0.093 Uiso calc R 1 . .
C C12 0.78922(8) -0.00735(8) 0.6194(4) 0.0769(8) Uani d . 1 . .
H H12A 0.7887 -0.0181 0.4857 0.092 Uiso calc R 1 . .
C C13 0.81833(8) -0.00375(7) 0.7641(4) 0.0648(7) Uani d . 1 A .
C C14 0.81715(9) 0.01207(8) 0.9605(4) 0.0775(8) Uani d . 1 . .
H H14A 0.8363 0.0151 1.0630 0.093 Uiso calc R 1 . .
C C15 0.78852(9) 0.02358(8) 1.0095(4) 0.0755(8) Uani d . 1 . .
H H15A 0.7885 0.0337 1.1443 0.091 Uiso calc R 1 . .
C C16 0.84998(8) -0.01645(8) 0.7120(4) 0.0776(8) Uani d DU 1 . .
C C17 0.85716(17) -0.01769(19) 0.4734(6) 0.1105(16) Uani d PDU 0.700(4) A 1
H H17A 0.8317 -0.0366 0.4056 0.166 Uiso calc PR 0.700(4) A 1
H H17B 0.8769 -0.0265 0.4508 0.166 Uiso calc PR 0.700(4) A 1
H H17C 0.8674 0.0092 0.4141 0.166 Uiso calc PR 0.700(4) A 1
C C18 0.83567(17) -0.05907(15) 0.8010(9) 0.1127(16) Uani d PDU 0.700(4) A 1
H H18A 0.8094 -0.0782 0.7410 0.169 Uiso calc PR 0.700(4) A 1
H H18B 0.8332 -0.0586 0.9526 0.169 Uiso calc PR 0.700(4) A 1
H H18C 0.8553 -0.0674 0.7657 0.169 Uiso calc PR 0.700(4) A 1
C C19 0.89213(15) 0.01404(19) 0.8087(9) 0.1309(19) Uani d PDU 0.700(4) A 1
H H19A 0.8908 0.0112 0.9605 0.196 Uiso calc PR 0.700(4) A 1
H H19B 0.8992 0.0416 0.7715 0.196 Uiso calc PR 0.700(4) A 1
H H19C 0.9126 0.0083 0.7544 0.196 Uiso calc PR 0.700(4) A 1
C C17' 0.8277(4) -0.0580(3) 0.595(2) 0.125(3) Uani d PDU 0.300(4) A 2
H H17D 0.8080 -0.0786 0.6891 0.188 Uiso calc PR 0.300(4) A 2
H H17E 0.8474 -0.0657 0.5511 0.188 Uiso calc PR 0.300(4) A 2
H H17F 0.8138 -0.0556 0.4731 0.188 Uiso calc PR 0.300(4) A 2
C C18' 0.8704(4) -0.0220(4) 0.9090(15) 0.106(3) Uani d PDU 0.300(4) A 2
H H18D 0.8506 -0.0456 0.9871 0.160 Uiso calc PR 0.300(4) A 2
H H18E 0.8806 0.0020 0.9970 0.160 Uiso calc PR 0.300(4) A 2
H H18F 0.8927 -0.0260 0.8667 0.160 Uiso calc PR 0.300(4) A 2
C C19' 0.8826(3) 0.0180(3) 0.578(2) 0.115(3) Uani d PDU 0.300(4) A 2
H H19D 0.8698 0.0235 0.4604 0.172 Uiso calc PR 0.300(4) A 2
H H19E 0.9015 0.0100 0.5249 0.172 Uiso calc PR 0.300(4) A 2
H H19F 0.8972 0.0423 0.6628 0.172 Uiso calc PR 0.300(4) A 2

loop_
_atom_site_aniso_label
_atom_site_aniso_U_11
_atom_site_aniso_U_22
_atom_site_aniso_U_33
_atom_site_aniso_U_12
_atom_site_aniso_U_13
_atom_site_aniso_U_23
N1 0.0547(13) 0.0568(13) 0.0710(14) 0.0243(11) -0.0037(10) 0.0023(11)
O1 0.0771(13) 0.0802(13) 0.0980(15) 0.0252(11) -0.0323(11) -0.0139(11)
O2 0.0980(15) 0.0980(14) 0.0664(13) 0.0482(12) -0.0134(11) -0.0046(10)
C1 0.0501(15) 0.0666(18) 0.0722(18) 0.0279(14) -0.0057(13) -0.0020(14)
C2 0.0509(15) 0.0649(17) 0.0670(17) 0.0330(13) 0.0004(13) -0.0011(14)
C3 0.0691(18) 0.082(2) 0.0766(19) 0.0431(17) -0.0010(14) 0.0084(16)
C4 0.078(2) 0.080(2) 0.105(2) 0.0436(18) 0.0076(18) 0.0199(17)
C5 0.072(2) 0.0623(18) 0.116(3) 0.0321(16) 0.0029(18) 0.0002(19)
C6 0.0673(18) 0.0686(19) 0.088(2) 0.0349(15) -0.0063(14) -0.0103(16)
C7 0.0508(15) 0.0620(17) 0.0668(17) 0.0310(13) 0.0014(12) -0.0037(13)
C8 0.0624(16) 0.0716(18) 0.0616(17) 0.0369(15) -0.0027(13) -0.0051(15)
C9 0.0628(17) 0.0650(17) 0.092(2) 0.0255(14) 0.0088(14) 0.0128(14)
C10 0.0587(16) 0.0505(15) 0.0716(19) 0.0204(13) 0.0006(13) 0.0080(12)
C11 0.0663(18) 0.0742(19) 0.082(2) 0.0265(15) -0.0184(14) -0.0111(15)
C12 0.077(2) 0.0720(18) 0.0724(19) 0.0298(16) -0.0104(15) -0.0166(14)
C13 0.0677(17) 0.0519(15) 0.0676(17) 0.0244(13) 0.0006(14) 0.0029(12)
C14 0.095(2) 0.087(2) 0.0638(18) 0.0552(18) -0.0137(14) 0.0018(14)
C15 0.099(2) 0.0821(19) 0.0583(17) 0.0551(18) -0.0020(15) 0.0044(13)
C16 0.0807(18) 0.0794(17) 0.0765(17) 0.0429(15) 0.0052(13) 0.0025(14)
C17 0.120(3) 0.137(3) 0.092(3) 0.078(3) 0.021(2) 0.005(2)
C18 0.131(3) 0.106(3) 0.130(3) 0.081(3) 0.026(3) 0.029(3)
C19 0.096(3) 0.148(4) 0.144(4) 0.057(3) 0.003(3) -0.036(3)
C17' 0.124(5) 0.123(5) 0.132(5) 0.065(4) 0.006(4) -0.021(4)
C18' 0.112(5) 0.113(5) 0.113(5) 0.071(4) 0.004(4) 0.014(4)
C19' 0.098(4) 0.122(5) 0.118(5) 0.052(4) 0.021(4) 0.012(4)

loop_
_atom_type_symbol
_atom_type_description
_atom_type_scat_dispersion_real
_atom_type_scat_dispersion_imag
_atom_type_scat_source
C C 0.0033 0.0016 'International Tables Vol C Tables 4.2.6.8 and 6.1.1.4'
H H 0.0000 0.0000 'International Tables Vol C Tables 4.2.6.8 and 6.1.1.4'
N N 0.0061 0.0033 'International Tables Vol C Tables 4.2.6.8 and 6.1.1.4'
O O 0.0106 0.0060 'International Tables Vol C Tables 4.2.6.8 and 6.1.1.4'

loop_
_geom_angle_atom_site_label_1
_geom_angle_atom_site_label_2
_geom_angle_atom_site_label_3
_geom_angle_site_symmetry_1
_geom_angle_site_symmetry_3
_geom_angle
_geom_angle_publ_flag
C8 N1 C1 . . 111.9(2) ?
C8 N1 C9 . . 123.3(2) ?
C1 N1 C9 . . 124.7(2) ?
O1 C1 N1 . . 124.8(2) ?
O1 C1 C2 . . 129.7(2) ?
N1 C1 C2 . . 105.5(2) ?
C7 C2 C3 . . 121.5(2) ?
C7 C2 C1 . . 108.1(2) ?
C3 C2 C1 . . 130.4(2) ?
C4 C3 C2 . . 116.7(3) ?
C4 C3 H3A . . 121.7 ?
C2 C3 H3A . . 121.7 ?
C5 C4 C3 . . 122.0(3) ?
C5 C4 H4A . . 119.0 ?
C3 C4 H4A . . 119.0 ?
C4 C5 C6 . . 121.2(3) ?
C4 C5 H5A . . 119.4 ?
C6 C5 H5A . . 119.4 ?
C7 C6 C5 . . 116.9(3) ?
C7 C6 H6A . . 121.5 ?
C5 C6 H6A . . 121.5 ?
C2 C7 C6 . . 121.7(2) ?
C2 C7 C8 . . 108.5(2) ?
C6 C7 C8 . . 129.8(2) ?
O2 C8 N1 . . 123.8(2) ?
O2 C8 C7 . . 130.3(2) ?
N1 C8 C7 . . 106.0(2) ?
N1 C9 C10 . . 111.05(19) ?
N1 C9 H9A . . 109.4 ?
C10 C9 H9A . . 109.4 ?
N1 C9 H9B . . 109.4 ?
C10 C9 H9B . . 109.4 ?
H9A C9 H9B . . 108.0 ?
C15 C10 C11 . . 117.5(3) ?
C15 C10 C9 . . 121.1(3) ?
C11 C10 C9 . . 121.5(2) ?
C10 C11 C12 . . 121.3(2) ?
C10 C11 H11A . . 119.3 ?
C12 C11 H11A . . 119.3 ?
C11 C12 C13 . . 122.0(3) ?
C11 C12 H12A . . 119.0 ?
C13 C12 H12A . . 119.0 ?
C12 C13 C14 . . 116.0(3) ?
C12 C13 C16 . . 122.2(2) ?
C14 C13 C16 . . 121.7(2) ?
C15 C14 C13 . . 122.2(2) ?
C15 C14 H14A . . 118.9 ?
C13 C14 H14A . . 118.9 ?
C10 C15 C14 . . 120.9(2) ?
C10 C15 H15A . . 119.5 ?
C14 C15 H15A . . 119.5 ?
C19' C16 C18 . . 144.5(5) ?
C19' C16 C18' . . 108.8(7) ?
C18 C16 C18' . . 59.5(5) ?
C19' C16 C13 . . 106.1(5) ?
C18 C16 C13 . . 109.3(3) ?
C18' C16 C13 . . 113.1(5) ?
C19' C16 C17 . . 53.2(5) ?
C18 C16 C17 . . 107.8(3) ?
C18' C16 C17 . . 133.2(5) ?
C13 C16 C17 . . 113.5(3) ?
C19' C16 C17' . . 113.4(7) ?
C18 C16 C17' . . 51.7(5) ?
C18' C16 C17' . . 107.7(7) ?
C13 C16 C17' . . 107.9(5) ?
C17 C16 C17' . . 61.0(5) ?
C19' C16 C19 . . 59.7(5) ?
C18 C16 C19 . . 109.2(4) ?
C18' C16 C19 . . 51.8(5) ?
C13 C16 C19 . . 110.8(3) ?
C17 C16 C19 . . 106.2(3) ?
C17' C16 C19 . . 141.1(5) ?
C16 C17 H17A . . 109.5 ?
C16 C17 H17B . . 109.5 ?
H17A C17 H17B . . 109.5 ?
C16 C17 H17C . . 109.5 ?
H17A C17 H17C . . 109.5 ?
H17B C17 H17C . . 109.5 ?
C16 C18 H18A . . 109.5 ?
C16 C18 H18B . . 109.5 ?
H18A C18 H18B . . 109.5 ?
C16 C18 H18C . . 109.5 ?
H18A C18 H18C . . 109.5 ?
H18B C18 H18C . . 109.5 ?
C16 C19 H19A . . 109.5 ?
C16 C19 H19B . . 109.5 ?
C16 C19 H19C . . 109.5 ?
C16 C17' H17D . . 109.5 ?
C16 C17' H17E . . 109.5 ?
H17D C17' H17E . . 109.5 ?
C16 C17' H17F . . 109.5 ?
H17D C17' H17F . . 109.5 ?
H17E C17' H17F . . 109.5 ?
C16 C18' H18D . . 109.5 ?
C16 C18' H18E . . 109.5 ?
H18D C18' H18E . . 109.5 ?
C16 C18' H18F . . 109.5 ?
H18D C18' H18F . . 109.5 ?
H18E C18' H18F . . 109.5 ?
C16 C19' H19D . . 109.5 ?
C16 C19' H19E . . 109.5 ?
H19D C19' H19E . . 109.5 ?
C16 C19' H19F . . 109.5 ?
H19D C19' H19F . . 109.5 ?
H19E C19' H19F . . 109.5 ?

loop_
_geom_bond_atom_site_label_1
_geom_bond_atom_site_label_2
_geom_bond_site_symmetry_2
_geom_bond_distance
_geom_bond_publ_flag
N1 C8 . 1.391(3) ?
N1 C1 . 1.388(3) ?
N1 C9 . 1.464(3) ?
O1 C1 . 1.209(3) ?
O2 C8 . 1.207(3) ?
C1 C2 . 1.488(3) ?
C2 C7 . 1.374(3) ?
C2 C3 . 1.382(3) ?
C3 C4 . 1.379(4) ?
C3 H3A . 0.9300 ?
C4 C5 . 1.374(4) ?
C4 H4A . 0.9300 ?
C5 C6 . 1.383(4) ?
C5 H5A . 0.9300 ?
C6 C7 . 1.378(3) ?
C6 H6A . 0.9300 ?
C7 C8 . 1.473(3) ?
C9 C10 . 1.504(3) ?
C9 H9A . 0.9700 ?
C9 H9B . 0.9700 ?
C10 C15 . 1.373(3) ?
C10 C11 . 1.374(3) ?
C11 C12 . 1.376(4) ?
C11 H11A . 0.9300 ?
C12 C13 . 1.377(3) ?
C12 H12A . 0.9300 ?
C13 C14 . 1.383(3) ?
C13 C16 . 1.522(4) ?
C14 C15 . 1.380(3) ?
C14 H14A . 0.9300 ?
C15 H15A . 0.9300 ?
C16 C19' . 1.520(7) ?
C16 C18 . 1.519(4) ?
C16 C18' . 1.526(7) ?
C16 C17 . 1.531(4) ?
C16 C17' . 1.539(7) ?
C16 C19 . 1.542(5) ?
C17 H17A . 0.9600 ?
C17 H17B . 0.9600 ?
C17 H17C . 0.9600 ?
C18 H18A . 0.9600 ?
C18 H18B . 0.9600 ?
C18 H18C . 0.9600 ?
C19 H19A . 0.9600 ?
C19 H19B . 0.9600 ?
C19 H19C . 0.9600 ?
C17' H17D . 0.9600 ?
C17' H17E . 0.9600 ?
C17' H17F . 0.9600 ?
C18' H18D . 0.9600 ?
C18' H18E . 0.9600 ?
C18' H18F . 0.9600 ?
C19' H19D . 0.9600 ?
C19' H19E . 0.9600 ?
C19' H19F . 0.9600 ?

loop_
_geom_hbond_atom_site_label_D
_geom_hbond_atom_site_label_H
_geom_hbond_atom_site_label_A
_geom_hbond_site_symmetry_A
_geom_hbond_distance_DH
_geom_hbond_distance_HA
_geom_hbond_distance_DA
_geom_hbond_angle_DHA
C6 H6A O2 13_657 0.93 2.41 3.297(3) 159.6
C9 H9B O1 9_655 0.97 2.71 3.135(3) 107.2
C5 H5A Cg3 16_555 0.93 2.94 3.771(4) 149

loop_
_geom_torsion_atom_site_label_1
_geom_torsion_atom_site_label_2
_geom_torsion_atom_site_label_3
_geom_torsion_atom_site_label_4
_geom_torsion_site_symmetry_1
_geom_torsion_site_symmetry_2
_geom_torsion_site_symmetry_3
_geom_torsion_site_symmetry_4
_geom_torsion
_geom_torsion_publ_flag
C8 N1 C1 O1 . . . . 179.5(2) ?
C9 N1 C1 O1 . . . . 1.8(4) ?
C8 N1 C1 C2 . . . . -0.8(3) ?
C9 N1 C1 C2 . . . . -178.57(19) ?
O1 C1 C2 C7 . . . . -179.8(3) ?
N1 C1 C2 C7 . . . . 0.5(2) ?
O1 C1 C2 C3 . . . . -1.3(4) ?
N1 C1 C2 C3 . . . . 179.1(2) ?
C7 C2 C3 C4 . . . . 0.4(4) ?
C1 C2 C3 C4 . . . . -178.0(2) ?
C2 C3 C4 C5 . . . . -0.4(4) ?
C3 C4 C5 C6 . . . . 0.2(4) ?
C4 C5 C6 C7 . . . . 0.0(4) ?
C3 C2 C7 C6 . . . . -0.1(4) ?
C1 C2 C7 C6 . . . . 178.5(2) ?
C3 C2 C7 C8 . . . . -178.8(2) ?
C1 C2 C7 C8 . . . . -0.1(2) ?
C5 C6 C7 C2 . . . . 0.0(4) ?
C5 C6 C7 C8 . . . . 178.3(2) ?
C1 N1 C8 O2 . . . . -178.6(2) ?
C9 N1 C8 O2 . . . . -0.8(4) ?
C1 N1 C8 C7 . . . . 0.8(3) ?
C9 N1 C8 C7 . . . . 178.6(2) ?
C2 C7 C8 O2 . . . . 179.0(3) ?
C6 C7 C8 O2 . . . . 0.5(4) ?
C2 C7 C8 N1 . . . . -0.4(2) ?
C6 C7 C8 N1 . . . . -178.9(2) ?
C8 N1 C9 C10 . . . . -83.0(3) ?
C1 N1 C9 C10 . . . . 94.5(3) ?
N1 C9 C10 C15 . . . . 95.2(3) ?
N1 C9 C10 C11 . . . . -82.7(3) ?
C15 C10 C11 C12 . . . . -0.6(4) ?
C9 C10 C11 C12 . . . . 177.4(2) ?
C10 C11 C12 C13 . . . . -0.4(4) ?
C11 C12 C13 C14 . . . . 0.6(4) ?
C11 C12 C13 C16 . . . . -179.5(2) ?
C12 C13 C14 C15 . . . . 0.1(4) ?
C16 C13 C14 C15 . . . . -179.8(2) ?
C11 C10 C15 C14 . . . . 1.3(4) ?
C9 C10 C15 C14 . . . . -176.7(2) ?
C13 C14 C15 C10 . . . . -1.1(4) ?
C12 C13 C16 C19' . . . . 78.0(6) ?
C14 C13 C16 C19' . . . . -102.1(6) ?
C12 C13 C16 C18 . . . . -98.6(4) ?
C14 C13 C16 C18 . . . . 81.3(4) ?
C12 C13 C16 C18' . . . . -162.8(6) ?
C14 C13 C16 C18' . . . . 17.1(7) ?
C12 C13 C16 C17 . . . . 21.7(4) ?
C14 C13 C16 C17 . . . . -158.4(3) ?
C12 C13 C16 C17' . . . . -43.8(7) ?
C14 C13 C16 C17' . . . . 136.1(6) ?
C12 C13 C16 C19 . . . . 141.1(4) ?
C14 C13 C16 C19 . . . . -39.0(4) ?
